data_7706293
loop_
_publ_author_name
'Jochim, Aleksej'
'Rams, Micha\/l'
'B\"ohme, Michael'
'Ceglarska, Magdalena'
'Plass, Winfried'
'N\"ather, Christian'

_publ_section_title
;
 Thermodynamically metastable chain and stable layered Co(NCS)<sub>2</sub>
 coordination polymers: thermodynamic relations and magnetic properties.
;
_journal_issue 43
_journal_name_full 'Dalton transactions (Cambridge, England : 2003)'
_journal_page_first 15310
_journal_page_last 15322
_journal_paper_doi 10.1039/d0dt03227a
_journal_volume 49
_journal_year 2020
_chemical_formula_sum 'C12 H8 Br2 Co N4 S2'
_chemical_formula_weight 491.09
_space_group_crystal_system monoclinic
_space_group_IT_number 14
_space_group_name_Hall '-P 2ybc'
_space_group_name_H-M_alt 'P 1 21/c 1'
_atom_sites_solution_hydrogens geom
_audit_creation_method SHELXL-2018/3
_audit_update_record
;
2020-08-11 deposited with the CCDC.	2020-10-23 downloaded from the CCDC.
;
_cell_angle_alpha 90
_cell_angle_beta 95.274(4)
_cell_angle_gamma 90
_cell_formula_units_Z 2
_cell_length_a 10.8822(4)
_cell_length_b 9.3042(4)
_cell_length_c 7.6492(6)
_cell_measurement_reflns_used 8952
_cell_measurement_temperature 200(2)
_cell_measurement_theta_max 27.005
_cell_measurement_theta_min 1.879
_cell_volume 771.20(7)
_computing_cell_refinement 'X-AREA (STOE, 2008)'
_computing_data_collection 'X-AREA (STOE, 2008)'
_computing_data_reduction 'X-AREA (STOE, 2008)'
_computing_structure_refinement 'SHELXL-2018/3 (Sheldrick, 2018)'
_computing_structure_solution 'SHELXS-97 (Sheldrick, 2008)'
_diffrn_ambient_temperature 200(2)
_diffrn_measured_fraction_theta_full 0.997
_diffrn_measured_fraction_theta_max 0.998
_diffrn_measurement_device_type 'STOE IPDS-2'
_diffrn_measurement_method 'Omega scans'
_diffrn_radiation_type MoK\a
_diffrn_radiation_wavelength 0.71073
_diffrn_reflns_av_R_equivalents 0.0688
_diffrn_reflns_av_unetI/netI 0.0330
_diffrn_reflns_Laue_measured_fraction_full 0.997
_diffrn_reflns_Laue_measured_fraction_max 0.998
_diffrn_reflns_limit_h_max 13
_diffrn_reflns_limit_h_min -12
_diffrn_reflns_limit_k_max 11
_diffrn_reflns_limit_k_min -11
_diffrn_reflns_limit_l_max 9
_diffrn_reflns_limit_l_min -9
_diffrn_reflns_number 8952
_diffrn_reflns_point_group_measured_fraction_full 0.997
_diffrn_reflns_point_group_measured_fraction_max 0.998
_diffrn_reflns_theta_full 25.242
_diffrn_reflns_theta_max 27.005
_diffrn_reflns_theta_min 1.879
_exptl_absorpt_coefficient_mu 6.560
_exptl_absorpt_correction_T_max 0.0876
_exptl_absorpt_correction_T_min 0.0468
_exptl_absorpt_correction_type numerical
_exptl_absorpt_process_details 'X-Red and X-Shape (STOE, 2008)'
_exptl_crystal_colour red
_exptl_crystal_density_diffrn 2.115
_exptl_crystal_description block
_exptl_crystal_F_000 474
_exptl_crystal_preparation 'Magnetic properties'
_exptl_crystal_recrystallization_method 'Re-crystallisation from solvent: ethanol/n-heptane'
_exptl_crystal_size_max 0.41
_exptl_crystal_size_mid 0.34
_exptl_crystal_size_min 0.28
_refine_diff_density_max 0.381
_refine_diff_density_min -0.307
_refine_diff_density_rms 0.084
_refine_ls_extinction_method none
_refine_ls_goodness_of_fit_ref 1.080
_refine_ls_hydrogen_treatment constr
_refine_ls_matrix_type full
_refine_ls_number_parameters 97
_refine_ls_number_reflns 1682
_refine_ls_number_restraints 0
_refine_ls_restrained_S_all 1.080
_refine_ls_R_factor_all 0.0387
_refine_ls_R_factor_gt 0.0338
_refine_ls_shift/su_max 0.002
_refine_ls_shift/su_mean 0.000
_refine_ls_structure_factor_coef Fsqd
_refine_ls_weighting_details 'w=1/[\s^2^(Fo^2^)+(0.0464P)^2^+0.3045P] where P=(Fo^2^+2Fc^2^)/3'
_refine_ls_weighting_scheme calc
_refine_ls_wR_factor_gt 0.0876
_refine_ls_wR_factor_ref 0.0905
_reflns_Friedel_coverage 0.000
_reflns_number_gt 1526
_reflns_number_total 1682
_reflns_threshold_expression 'I > 2\s(I)'
_cod_data_source_file d0dt03227a2.cif
_cod_data_source_block aj2487f
_cod_original_sg_symbol_H-M 'P 21/c'
_cod_database_code 7706293
_shelx_shelxl_version_number 2018/3
_shelx_space_group_comment
;
The symmetry employed for this shelxl refinement is uniquely defined
by the following loop, which should always be used as a source of
symmetry information in preference to the above space-group names.
They are only intended as comments.
;

loop_
_space_group_symop_operation_xyz
'x, y, z'
'-x, y+1/2, -z+1/2'
'-x, -y, -z'
'x, -y-1/2, z-1/2'

loop_
_atom_site_label
_atom_site_type_symbol
_atom_site_fract_x
_atom_site_fract_y
_atom_site_fract_z
_atom_site_U_iso_or_equiv
_atom_site_adp_type
_atom_site_occupancy
_atom_site_site_symmetry_order
_atom_site_calc_flag
_atom_site_refinement_flags_posn
_atom_site_refinement_flags_adp
_atom_site_refinement_flags_occupancy
_atom_site_disorder_assembly
_atom_site_disorder_group
Co1 Co 0.500000 0.500000 0.500000 0.04364(17) Uani 1 2 d S . P . .
N1 N 0.5247(3) 0.2862(3) 0.4343(4) 0.0503(6) Uani 1 1 d . . . . .
C1 C 0.5615(3) 0.1800(3) 0.3789(4) 0.0462(7) Uani 1 1 d . . . . .
S1 S 0.61725(8) 0.02969(9) 0.30521(11) 0.0507(2) Uani 1 1 d . . . . .
N11 N 0.6713(2) 0.5573(3) 0.3955(4) 0.0459(6) Uani 1 1 d . . . . .
C11 C 0.7436(3) 0.6640(4) 0.4632(5) 0.0535(8) Uani 1 1 d . . . . .
H11 H 0.711097 0.727660 0.544510 0.064 Uiso 1 1 calc R U . . .
C12 C 0.8625(3) 0.6861(4) 0.4210(5) 0.0577(8) Uani 1 1 d . . . . .
H12 H 0.910637 0.763291 0.471477 0.069 Uiso 1 1 calc R U . . .
C13 C 0.9097(3) 0.5935(4) 0.3037(5) 0.0517(7) Uani 1 1 d . . . . .
C14 C 0.8348(4) 0.4885(4) 0.2238(5) 0.0549(8) Uani 1 1 d . . . . .
H14 H 0.863518 0.427294 0.136897 0.066 Uiso 1 1 calc R U . . .
C15 C 0.7173(3) 0.4752(4) 0.2737(5) 0.0534(8) Uani 1 1 d . . . . .
H15 H 0.665531 0.403242 0.218179 0.064 Uiso 1 1 calc R U . . .
Br11 Br 1.07692(3) 0.60433(4) 0.25515(5) 0.06138(16) Uani 1 1 d . . . . .

loop_
_atom_site_aniso_label
_atom_site_aniso_U_11
_atom_site_aniso_U_22
_atom_site_aniso_U_33
_atom_site_aniso_U_23
_atom_site_aniso_U_13
_atom_site_aniso_U_12
Co1 0.0421(3) 0.0388(3) 0.0504(3) -0.0008(2) 0.0067(2) -0.0011(2)
N1 0.0517(15) 0.0433(14) 0.0565(15) -0.0009(12) 0.0078(12) -0.0008(12)
C1 0.0417(15) 0.0453(16) 0.0518(16) 0.0034(13) 0.0047(13) -0.0046(13)
S1 0.0494(4) 0.0466(4) 0.0556(4) -0.0044(3) 0.0023(4) 0.0076(3)
N11 0.0431(14) 0.0439(13) 0.0511(14) 0.0019(11) 0.0067(11) -0.0032(11)
C11 0.0509(18) 0.0495(17) 0.0611(19) -0.0064(14) 0.0109(15) -0.0019(14)
C12 0.0515(19) 0.0585(19) 0.063(2) -0.0094(16) 0.0067(16) -0.0091(16)
C13 0.0445(17) 0.0547(19) 0.0562(17) 0.0057(14) 0.0071(14) -0.0008(14)
C14 0.058(2) 0.0497(17) 0.0588(19) -0.0029(15) 0.0127(16) -0.0031(15)
C15 0.0548(19) 0.0532(18) 0.0532(17) -0.0059(14) 0.0103(15) -0.0055(15)
Br11 0.0439(2) 0.0729(3) 0.0681(3) 0.00610(16) 0.00935(16) 0.00002(15)

loop_
_atom_type_symbol
_atom_type_description
_atom_type_scat_dispersion_real
_atom_type_scat_dispersion_imag
_atom_type_scat_source
C C 0.0033 0.0016 'International Tables Vol C Tables 4.2.6.8 and 6.1.1.4'
H H 0.0000 0.0000 'International Tables Vol C Tables 4.2.6.8 and 6.1.1.4'
N N 0.0061 0.0033 'International Tables Vol C Tables 4.2.6.8 and 6.1.1.4'
S S 0.1246 0.1234 'International Tables Vol C Tables 4.2.6.8 and 6.1.1.4'
Co Co 0.3494 0.9721 'International Tables Vol C Tables 4.2.6.8 and 6.1.1.4'
Br Br -0.2901 2.4595 'International Tables Vol C Tables 4.2.6.8 and 6.1.1.4'

loop_
_geom_angle_atom_site_label_1
_geom_angle_atom_site_label_2
_geom_angle_atom_site_label_3
_geom_angle
_geom_angle_site_symmetry_1
_geom_angle_site_symmetry_3
_geom_angle_publ_flag
N1 Co1 N1 180.0 3_666 . ?
N1 Co1 N11 90.65(11) 3_666 3_666 ?
N1 Co1 N11 89.35(11) . 3_666 ?
N1 Co1 N11 89.35(11) 3_666 . ?
N1 Co1 N11 90.65(11) . . ?
N11 Co1 N11 180.0 3_666 . ?
N1 Co1 S1 93.01(8) 3_666 2_655 ?
N1 Co1 S1 86.99(8) . 2_655 ?
N11 Co1 S1 89.38(8) 3_666 2_655 ?
N11 Co1 S1 90.62(8) . 2_655 ?
N1 Co1 S1 86.99(8) 3_666 4_566 ?
N1 Co1 S1 93.01(8) . 4_566 ?
N11 Co1 S1 90.62(8) 3_666 4_566 ?
N11 Co1 S1 89.38(8) . 4_566 ?
S1 Co1 S1 180.0 2_655 4_566 ?
C1 N1 Co1 164.0(3) . . ?
N1 C1 S1 178.2(3) . . ?
C1 S1 Co1 103.58(12) . 2_645 ?
C15 N11 C11 116.6(3) . . ?
C15 N11 Co1 120.5(2) . . ?
C11 N11 Co1 122.4(2) . . ?
N11 C11 C12 123.4(3) . . ?
C11 C12 C13 118.3(3) . . ?
C12 C13 C14 119.4(3) . . ?
C12 C13 Br11 121.2(3) . . ?
C14 C13 Br11 119.4(3) . . ?
C15 C14 C13 118.0(3) . . ?
N11 C15 C14 124.1(3) . . ?

loop_
_geom_bond_atom_site_label_1
_geom_bond_atom_site_label_2
_geom_bond_distance
_geom_bond_site_symmetry_2
_geom_bond_publ_flag
Co1 N1 2.075(3) 3_666 ?
Co1 N1 2.075(3) . ?
Co1 N11 2.162(3) 3_666 ?
Co1 N11 2.162(3) . ?
Co1 S1 2.5704(9) 2_655 ?
Co1 S1 2.5704(9) 4_566 ?
N1 C1 1.161(4) . ?
C1 S1 1.644(3) . ?
N11 C15 1.338(4) . ?
N11 C11 1.340(4) . ?
C11 C12 1.378(5) . ?
C12 C13 1.378(5) . ?
C13 C14 1.379(5) . ?
C13 Br11 1.893(4) . ?
C14 C15 1.372(5) . ?

loop_
_geom_hbond_atom_site_label_D
_geom_hbond_atom_site_label_H
_geom_hbond_atom_site_label_A
_geom_hbond_distance_DH
_geom_hbond_distance_HA
_geom_hbond_distance_DA
_geom_hbond_angle_DHA
_geom_hbond_site_symmetry_A
_geom_hbond_publ_flag
C11 H11 N1 0.95 2.59 3.127(5) 116.1 3_666 yes
C12 H12 Br11 0.95 2.96 3.832(4) 152.8 4_576 yes
C14 H14 Br11 0.95 3.14 3.967(4) 146.6 3_765 yes
C15 H15 N1 0.95 2.59 3.077(4) 111.9 . yes
